data_7049137
loop_
_publ_author_name
'Yan, Qianqian'
'Zhou, Lipeng'
'Zhou, Haiyue'
'Wang, Zhuo'
'Cai, Li-Xuan'
'Guo, Xiao-Qing'
'Sun, Xiaoqi'
'Sun, Qing-Fu'

_publ_section_title
;
 Metallopolymers Cross-Linked with Self-Assembled Ln4L4 Cages
;
_journal_name_full 'Dalton Transactions'
_journal_paper_doi 10.1039/C8DT05015E
_journal_year 2019
_chemical_formula_sum 'C276 H204 Cl11 Eu4 N36 O68'
_chemical_formula_weight 6110.53
_chemical_properties_physical Air-sensitive
_space_group_crystal_system orthorhombic
_space_group_IT_number 70
_space_group_name_Hall '-F 2uv 2vw'
_space_group_name_H-M_alt 'F d d d'
_symmetry_space_group_name_Hall '-F 2uv 2vw'
_symmetry_space_group_name_H-M 'F d d d :2'
_atom_sites_solution_hydrogens geom
_audit_creation_method SHELXL-2016/4
_audit_update_record
;
2018-12-04 deposited with the CCDC.    2019-02-22 downloaded from the CCDC.
;
_cell_angle_alpha 90
_cell_angle_beta 90
_cell_angle_gamma 90
_cell_formula_units_Z 8
_cell_length_a 15.1924(19)
_cell_length_b 62.679(10)
_cell_length_c 95.062(13)
_cell_measurement_reflns_used 57632
_cell_measurement_temperature 293(2)
_cell_measurement_theta_max 15.298
_cell_measurement_theta_min 0.891
_cell_volume 90522(2)
_computing_structure_refinement 'SHELXL-2016/4 (Sheldrick, 2016)'
_diffrn_ambient_temperature 293(2)
_diffrn_measured_fraction_theta_full 0.990
_diffrn_measured_fraction_theta_max 0.990
_diffrn_measurement.details ' 1.00 degrees, 6.4 sec, detector distance 200.00 mm'

_diffrn_measurement_device_type CCD
_diffrn_measurement.method '\w scans'

_diffrn_radiation_type synchrotron
_diffrn_radiation_wavelength 0.7388
_diffrn_reflns_av_R_equivalents 0.1376
_diffrn_reflns_av_unetI/netI 0.0531
_diffrn_reflns_Laue_measured_fraction_full 0.990
_diffrn_reflns_Laue_measured_fraction_max 0.990
_diffrn_reflns_limit_h_max 10
_diffrn_reflns_limit_h_min -10
_diffrn_reflns_limit_k_max 44
_diffrn_reflns_limit_k_min -44
_diffrn_reflns_limit_l_max 67
_diffrn_reflns_limit_l_min -67
_diffrn_reflns_number 57632
_diffrn_reflns_point_group_measured_fraction_full 0.990
_diffrn_reflns_point_group_measured_fraction_max 0.990
_diffrn_reflns_theta_full 15.298
_diffrn_reflns_theta_max 15.298
_diffrn_reflns_theta_min 0.891
_diffrn_source SSRF
_exptl_absorpt_coefficient_mu 0.730
_exptl_crystal_colour yellowish
_exptl_crystal_density_diffrn 0.897
_exptl_crystal_description needle
_exptl_crystal_F_000 24760
_exptl_crystal_preparation Luminescent
_exptl_crystal_size_max 0.05
_exptl_crystal_size_mid 0.03
_exptl_crystal_size_min 0.03
_refine_diff_density_max 1.029
_refine_diff_density_min -0.517
_refine_diff_density_rms 0.149
_refine_ls_extinction_method none
_refine_ls_goodness_of_fit_ref 2.478
_refine_ls_hydrogen_treatment constr
_refine_ls_matrix_type full
_refine_ls_number_parameters 785
_refine_ls_number_reflns 4284
_refine_ls_number_restraints 1528
_refine_ls_restrained_S_all 2.136
_refine_ls_R_factor_all 0.1914
_refine_ls_R_factor_gt 0.1634
_refine_ls_shift/su_max 0.003
_refine_ls_shift/su_mean 0.000
_refine_ls_structure_factor_coef Fsqd
_refine_ls_weighting_details 'w=1/[\s^2^(Fo^2^)+(0.2000P)^2^] where P=(Fo^2^+2Fc^2^)/3'
_refine_ls_weighting_scheme calc
_refine_ls_wR_factor_gt 0.4469
_refine_ls_wR_factor_ref 0.4808
_reflns_Friedel_coverage 0.000
_reflns_number_gt 3382
_reflns_number_total 4284
_reflns_threshold_expression 'I > 2\s(I)'
_cod_data_source_file c8dt05015e2.cif
_cod_data_source_block fddd_sq
_cod_original_cell_volume 90523(22)
_cod_database_code 7049137
_shelx_shelxl_version_number 2016/4
_shelx_space_group_comment
;
The symmetry employed for this shelxl refinement is uniquely defined
by the following loop, which should always be used as a source of
symmetry information in preference to the above space-group names.
They are only intended as comments.
;

loop_
_space_group_symop_operation_xyz
'x, y, z'
'-x+3/4, -y+3/4, z'
'-x+3/4, y, -z+3/4'
'x, -y+3/4, -z+3/4'
'x, y+1/2, z+1/2'
'-x+3/4, -y+5/4, z+1/2'
'-x+3/4, y+1/2, -z+5/4'
'x, -y+5/4, -z+5/4'
'x+1/2, y, z+1/2'
'-x+5/4, -y+3/4, z+1/2'
'-x+5/4, y, -z+5/4'
'x+1/2, -y+3/4, -z+5/4'
'x+1/2, y+1/2, z'
'-x+5/4, -y+5/4, z'
'-x+5/4, y+1/2, -z+3/4'
'x+1/2, -y+5/4, -z+3/4'
'-x, -y, -z'
'x-3/4, y-3/4, -z'
'x-3/4, -y, z-3/4'
'-x, y-3/4, z-3/4'
'-x, -y+1/2, -z+1/2'
'x-3/4, y-1/4, -z+1/2'
'x-3/4, -y+1/2, z-1/4'
'-x, y-1/4, z-1/4'
'-x+1/2, -y, -z+1/2'
'x-1/4, y-3/4, -z+1/2'
'x-1/4, -y, z-1/4'
'-x+1/2, y-3/4, z-1/4'
'-x+1/2, -y+1/2, -z'
'x-1/4, y-1/4, -z'
'x-1/4, -y+1/2, z-3/4'
'-x+1/2, y-1/4, z-3/4'

loop_
_atom_site_label
_atom_site_type_symbol
_atom_site_fract_x
_atom_site_fract_y
_atom_site_fract_z
_atom_site_U_iso_or_equiv
_atom_site_adp_type
_atom_site_occupancy
_atom_site_site_symmetry_order
_atom_site_calc_flag
_atom_site_refinement_flags_posn
_atom_site_refinement_flags_adp
_atom_site_refinement_flags_occupancy
EU1 Eu 0.23608(16) 0.21808(4) 0.05926(2) 0.125(2) Uani 1 1 d . . .
C1 C 0.015(4) -0.0303(8) 0.2764(5) 0.30(3) Uani 1 1 d D U .
H1A H 0.061853 -0.039591 0.277517 0.354 Uiso 1 1 calc R U .
H1B H -0.029970 -0.029975 0.283136 0.354 Uiso 1 1 calc R U .
C2 C 0.011(3) -0.0168(7) 0.2647(4) 0.240(18) Uani 1 1 d D U .
H2 H -0.035626 -0.007328 0.263352 0.288 Uiso 1 1 calc R U .
C3 C 0.087(2) -0.0186(6) 0.2545(3) 0.226(15) Uani 1 1 d DG U .
C4 C 0.158(3) -0.0323(5) 0.2558(3) 0.213(15) Uani 1 1 d G U .
H4 H 0.162585 -0.041385 0.263445 0.255 Uiso 1 1 calc R U .
C5 C 0.224(2) -0.0323(5) 0.2456(4) 0.204(14) Uani 1 1 d G U .
H5 H 0.271961 -0.041408 0.246414 0.245 Uiso 1 1 calc R U .
C6 C 0.218(2) -0.0187(6) 0.2341(3) 0.186(13) Uani 1 1 d G U .
C7 C 0.146(3) -0.0050(6) 0.2328(3) 0.199(14) Uani 1 1 d G U .
H7 H 0.142073 0.004112 0.225081 0.239 Uiso 1 1 calc R U .
C8 C 0.081(2) -0.0050(6) 0.2430(4) 0.212(15) Uani 1 1 d G U .
H8 H 0.032696 0.004136 0.242112 0.255 Uiso 1 1 calc R U .
N9 N 0.281(3) -0.0182(7) 0.2233(4) 0.175(11) Uani 1 1 d . U .
H9 H 0.310202 -0.029843 0.222409 0.210 Uiso 1 1 calc R U .
C10 C 0.306(2) -0.0011(6) 0.2133(5) 0.162(12) Uani 1 1 d D U .
O11 O 0.2509(19) 0.0126(5) 0.2124(3) 0.159(11) Uani 1 1 d D U .
N12 N 0.3569(14) 0.0048(3) 0.1909(3) 0.149(11) Uani 1 1 d G U .
C13 C 0.3699(18) -0.0079(5) 0.2027(3) 0.165(11) Uani 1 1 d G U .
C14 C 0.435(2) -0.0234(5) 0.2026(3) 0.194(14) Uani 1 1 d G U .
H14 H 0.444183 -0.031927 0.210539 0.233 Uiso 1 1 calc R U .
C15 C 0.4879(19) -0.0262(5) 0.1908(4) 0.197(14) Uani 1 1 d G U .
H15 H 0.531758 -0.036549 0.190779 0.236 Uiso 1 1 calc R U .
C16 C 0.4749(19) -0.0135(5) 0.1790(3) 0.187(13) Uani 1 1 d G U .
H16 H 0.509966 -0.015340 0.171084 0.225 Uiso 1 1 calc R U .
C17 C 0.4093(19) 0.0020(4) 0.1790(3) 0.161(11) Uani 1 1 d G U .
C18 C 0.388(3) 0.0162(6) 0.1678(5) 0.135(11) Uani 1 1 d D U .
O19 O 0.327(2) 0.0285(5) 0.1695(3) 0.138(10) Uani 1 1 d D U .
N20 N 0.447(2) 0.0186(5) 0.1583(3) 0.126(10) Uani 1 1 d . U .
H20 H 0.493654 0.010770 0.159010 0.151 Uiso 1 1 calc R U .
C21 C 0.4441(17) 0.0327(4) 0.1472(3) 0.133(11) Uani 1 1 d G U .
C22 C 0.4959(18) 0.0269(4) 0.1357(3) 0.156(12) Uani 1 1 d G U .
H22 H 0.529045 0.014439 0.136025 0.187 Uiso 1 1 calc R U .
C23 C 0.4982(18) 0.0398(5) 0.1238(3) 0.148(12) Uani 1 1 d G U .
H23 H 0.532812 0.035930 0.116164 0.177 Uiso 1 1 calc R U .
C24 C 0.4486(17) 0.0584(4) 0.1234(3) 0.118(10) Uani 1 1 d G U .
C25 C 0.3968(18) 0.0642(4) 0.1348(3) 0.143(12) Uani 1 1 d G U .
H25 H 0.363666 0.076631 0.134491 0.172 Uiso 1 1 calc R U .
C26 C 0.3946(18) 0.0513(5) 0.1467(3) 0.158(12) Uani 1 1 d G U .
H26 H 0.359897 0.055140 0.154352 0.189 Uiso 1 1 calc R U .
C27 C 0.455(2) 0.0711(6) 0.1105(4) 0.097(9) Uani 1 1 d . U .
C28 C 0.524(3) 0.0711(6) 0.1008(4) 0.102(10) Uani 1 1 d . U .
H28 H 0.570131 0.061556 0.102370 0.123 Uiso 1 1 calc R U .
C29 C 0.531(3) 0.0846(7) 0.0888(4) 0.118(10) Uani 1 1 d . U .
C30 C 0.467(3) 0.1010(7) 0.0880(4) 0.099(10) Uani 1 1 d . U .
H30 H 0.473950 0.111674 0.081319 0.119 Uiso 1 1 calc R U .
C31 C 0.397(3) 0.1016(7) 0.0966(4) 0.094(9) Uani 1 1 d . U .
C32 C 0.393(2) 0.0888(6) 0.1080(4) 0.092(9) Uani 1 1 d . U .
H32 H 0.349517 0.091249 0.114635 0.111 Uiso 1 1 calc R U .
C33 C 0.6064(17) 0.0835(6) 0.0787(3) 0.162(12) Uani 1 1 d G U .
C34 C 0.667(2) 0.0670(5) 0.0797(3) 0.196(14) Uani 1 1 d G U .
H34 H 0.661458 0.056679 0.086635 0.235 Uiso 1 1 calc R U .
C35 C 0.737(2) 0.0661(6) 0.0703(4) 0.201(14) Uani 1 1 d G U .
H35 H 0.778208 0.055062 0.070941 0.241 Uiso 1 1 calc R U .
C36 C 0.7463(17) 0.0816(6) 0.0599(3) 0.170(12) Uani 1 1 d G U .
C37 C 0.685(2) 0.0980(6) 0.0590(3) 0.188(14) Uani 1 1 d G U .
H37 H 0.691307 0.108397 0.052040 0.226 Uiso 1 1 calc R U .
C38 C 0.615(2) 0.0990(5) 0.0684(4) 0.195(14) Uani 1 1 d G U .
H38 H 0.574556 0.110015 0.067735 0.235 Uiso 1 1 calc R U .
N39 N 0.815(2) 0.0818(7) 0.0504(3) 0.147(10) Uani 1 1 d . U .
H39 H 0.820705 0.093331 0.045591 0.177 Uiso 1 1 calc R U .
C40 C 0.872(4) 0.0669(5) 0.0479(4) 0.131(11) Uani 1 1 d D U .
O41 O 0.8854(17) 0.0533(5) 0.0565(3) 0.111(8) Uani 1 1 d D U .
N42 N 1.015(2) 0.0594(4) 0.0401(2) 0.134(9) Uani 1 1 d G U .
C43 C 0.9401(17) 0.0717(5) 0.0382(3) 0.140(10) Uani 1 1 d G U .
C44 C 0.9371(18) 0.0868(5) 0.0275(3) 0.175(13) Uani 1 1 d G U .
H44 H 0.886822 0.095041 0.026249 0.210 Uiso 1 1 calc R U .
C45 C 1.009(3) 0.0895(5) 0.0187(3) 0.187(13) Uani 1 1 d G U .
H45 H 1.007145 0.099612 0.011526 0.224 Uiso 1 1 calc R U .
C46 C 1.0842(19) 0.0772(5) 0.0206(3) 0.181(13) Uani 1 1 d G U .
H46 H 1.132471 0.079011 0.014679 0.218 Uiso 1 1 calc R U .
C47 C 1.0872(17) 0.0621(4) 0.0313(3) 0.151(11) Uani 1 1 d G U .
C48 C 1.167(4) 0.0470(6) 0.0348(4) 0.157(12) Uani 1 1 d D U .
O49 O 1.148(2) 0.0362(5) 0.0449(4) 0.156(10) Uani 1 1 d D U .
N50 N 1.219(2) 0.0442(7) 0.0259(5) 0.178(12) Uani 1 1 d . U .
H50 H 1.211158 0.050760 0.018066 0.214 Uiso 1 1 calc R U .
C51 C 1.294(2) 0.0310(7) 0.0268(5) 0.235(14) Uani 1 1 d G U .
C52 C 1.302(3) 0.0148(9) 0.0366(5) 0.267(16) Uani 1 1 d G U .
H52 H 1.256898 0.012366 0.043080 0.320 Uiso 1 1 calc R U .
C53 C 1.377(4) 0.0022(7) 0.0369(5) 0.297(18) Uani 1 1 d G U .
H53 H 1.382426 -0.008703 0.043504 0.356 Uiso 1 1 calc R U .
C54 C 1.444(2) 0.0058(7) 0.0273(5) 0.296(17) Uani 1 1 d DG U .
C55 C 1.436(3) 0.0220(9) 0.0174(5) 0.286(17) Uani 1 1 d G U .
H55 H 1.481384 0.024432 0.010955 0.344 Uiso 1 1 calc R U .
C56 C 1.361(4) 0.0346(7) 0.0171(4) 0.270(16) Uani 1 1 d G U .
H56 H 1.355857 0.045500 0.010532 0.324 Uiso 1 1 calc R U .
C57 C 1.526(3) -0.0081(8) 0.0285(6) 0.31(2) Uani 1 1 d D U .
H57 H 1.530670 -0.018789 0.035294 0.372 Uiso 1 1 calc R U .
C58 C 1.593(4) -0.0038(13) 0.0187(8) 0.38(4) Uiso 1 1 d D U .
H58A H 1.585610 0.006996 0.012108 0.452 Uiso 1 1 calc R U .
H58B H 1.644747 -0.011699 0.018880 0.452 Uiso 1 1 calc R U .
C59 C 0.335(3) 0.1179(7) 0.0953(5) 0.127(10) Uani 1 1 d . U .
C60 C 0.321(3) 0.1289(7) 0.0829(5) 0.156(12) Uani 1 1 d . U .
H60 H 0.355099 0.125045 0.075268 0.187 Uiso 1 1 calc R U .
C61 C 0.262(3) 0.1443(7) 0.0808(5) 0.158(12) Uani 1 1 d . U .
H61 H 0.256961 0.150450 0.071983 0.189 Uiso 1 1 calc R U .
C62 C 0.211(3) 0.1511(7) 0.0915(5) 0.132(11) Uani 1 1 d . U .
C63 C 0.221(3) 0.1416(7) 0.1039(5) 0.133(12) Uani 1 1 d . U .
H63 H 0.188344 0.145658 0.111802 0.160 Uiso 1 1 calc R U .
C64 C 0.281(3) 0.1254(7) 0.1043(5) 0.145(12) Uani 1 1 d . U .
H64 H 0.282396 0.118394 0.112942 0.174 Uiso 1 1 calc R U .
N65 N 0.1469(19) 0.1683(5) 0.0901(3) 0.111(9) Uani 1 1 d . U .
H65 H 0.107827 0.169496 0.096553 0.133 Uiso 1 1 calc R U .
C66 C 0.144(2) 0.1816(8) 0.0799(3) 0.118(10) Uani 1 1 d D U .
O67 O 0.2056(17) 0.1861(4) 0.0725(2) 0.112(8) Uani 1 1 d D U .
N68 N 0.1093(14) 0.2192(6) 0.07509(19) 0.150(10) Uani 1 1 d G U .
C69 C 0.0827(18) 0.2007(4) 0.0820(3) 0.136(10) Uani 1 1 d G U .
C70 C 0.006(2) 0.2007(5) 0.0899(3) 0.158(12) Uani 1 1 d G U .
H70 H -0.011941 0.188314 0.094504 0.190 Uiso 1 1 calc R U .
C71 C -0.0446(16) 0.2191(6) 0.0909(3) 0.177(13) Uani 1 1 d G U .
H71 H -0.096011 0.219102 0.096232 0.212 Uiso 1 1 calc R U .
C72 C -0.018(2) 0.2376(5) 0.0840(3) 0.188(13) Uani 1 1 d G U .
H72 H -0.051716 0.249940 0.084741 0.225 Uiso 1 1 calc R U .
C73 C 0.059(2) 0.2376(4) 0.0761(3) 0.169(11) Uani 1 1 d G U .
C74 C 0.093(3) 0.2544(10) 0.0689(4) 0.187(12) Uani 1 1 d D U .
O75 O 0.162(2) 0.2524(5) 0.0622(3) 0.175(11) Uani 1 1 d D U .
N76 N 0.045(3) 0.2701(7) 0.0662(5) 0.227(13) Uani 1 1 d D U .
H76 H -0.006429 0.271177 0.069988 0.273 Uiso 1 1 calc R U .
C77 C 0.080(2) 0.2888(5) 0.0550(4) 0.274(16) Uani 1 1 d G U .
C78 C 0.156(3) 0.3001(7) 0.0580(5) 0.303(18) Uani 1 1 d DG U .
H78 H 0.187562 0.297265 0.066228 0.364 Uiso 1 1 calc R U .
C79 C 0.186(3) 0.3157(7) 0.0488(6) 0.316(19) Uani 1 1 d G U .
H79 H 0.237224 0.323262 0.050776 0.380 Uiso 1 1 calc R U .
C80 C 0.139(4) 0.3199(6) 0.0365(5) 0.332(19) Uani 1 1 d DG U .
C81 C 0.063(4) 0.3086(8) 0.0335(4) 0.325(19) Uani 1 1 d G U .
H81 H 0.031838 0.311481 0.025299 0.390 Uiso 1 1 calc R U .
C82 C 0.033(3) 0.2931(7) 0.0428(5) 0.311(18) Uani 1 1 d DG U .
H82 H -0.017826 0.285483 0.040751 0.373 Uiso 1 1 calc R U .
C83 C 0.178(4) 0.3376(7) 0.0274(6) 0.34(2) Uani 1 1 d D U .
H83 H 0.228999 0.344904 0.030110 0.412 Uiso 1 1 calc R U .
C84 C 0.134(6) 0.3424(11) 0.0147(6) 0.41(4) Uiso 1 1 d D U .
H84A H 0.083040 0.334922 0.012243 0.497 Uiso 1 1 calc R U .
H84B H 0.154799 0.353102 0.008792 0.497 Uiso 1 1 calc R U .
CL1_1 Cl 0.712(2) -0.0024(5) 0.1624(3) 0.425(19) Uani 1 1 d D U .
O2_1 O 0.722(4) -0.0186(10) 0.1761(5) 0.48(3) Uani 1 1 d D U .
O3_1 O 0.609(3) -0.0029(10) 0.1568(6) 0.41(3) Uani 1 1 d D U .
O4_1 O 0.738(4) 0.0223(8) 0.1671(7) 0.50(3) Uani 1 1 d D U .
O5_1 O 0.778(4) -0.0102(11) 0.1496(6) 0.46(3) Uani 1 1 d D U .
CL6_1 Cl 1.2093(16) 0.0653(4) -0.0160(3) 0.324(14) Uani 1 1 d D U .
O7_1 O 1.222(3) 0.0611(9) 0.0009(4) 0.36(2) Uani 1 1 d D U .
O8_1 O 1.296(3) 0.0553(9) -0.0242(6) 0.43(3) Uani 1 1 d D U .
O9_1 O 1.117(3) 0.0564(8) -0.0225(5) 0.35(2) Uani 1 1 d D U .
O10_1 O 1.212(4) 0.0918(6) -0.0188(7) 0.43(3) Uani 1 1 d D U .
CL11_1 Cl 0.125000 0.1885(4) 0.125000 0.183(9) Uani 1 2 d DS TU P
O12_1 O 0.056(2) 0.1743(5) 0.1160(3) 0.178(12) Uani 1 1 d D U .
O13_1 O 0.184(3) 0.2018(6) 0.1128(3) 0.234(15) Uani 1 1 d D U .
CL14_1 Cl 0.625000 0.125000 0.125000 0.63(7) Uani 1 4 d DS TU P
O15_1 O 0.561(8) 0.1137(19) 0.1369(10) 0.61(7) Uani 1 1 d D U .

loop_
_atom_site_aniso_label
_atom_site_aniso_U_11
_atom_site_aniso_U_22
_atom_site_aniso_U_33
_atom_site_aniso_U_23
_atom_site_aniso_U_13
_atom_site_aniso_U_12
EU1 0.118(3) 0.157(3) 0.100(3) 0.0633(17) -0.0241(16) -0.0017(16)
C1 0.30(6) 0.36(7) 0.22(5) 0.11(5) 0.16(4) 0.14(5)
C2 0.26(4) 0.28(4) 0.18(4) 0.11(3) 0.12(3) 0.06(3)
C3 0.25(3) 0.25(3) 0.18(3) 0.10(3) 0.08(2) 0.05(3)
C4 0.23(3) 0.24(3) 0.17(3) 0.10(3) 0.09(2) 0.03(3)
C5 0.23(3) 0.22(3) 0.16(3) 0.11(2) 0.07(2) 0.02(3)
C6 0.21(3) 0.20(3) 0.15(3) 0.10(2) 0.05(2) 0.01(2)
C7 0.22(3) 0.22(3) 0.16(3) 0.09(2) 0.06(2) 0.02(2)
C8 0.24(3) 0.23(3) 0.16(3) 0.09(3) 0.08(2) 0.03(3)
N9 0.20(3) 0.21(3) 0.12(2) 0.08(2) 0.037(18) 0.01(2)
C10 0.16(3) 0.22(3) 0.10(2) 0.09(2) 0.033(19) 0.04(2)
O11 0.15(2) 0.24(3) 0.09(2) 0.08(2) 0.025(18) 0.045(19)
N12 0.14(2) 0.19(3) 0.11(2) 0.089(19) 0.040(17) 0.018(19)
C13 0.16(2) 0.22(3) 0.12(2) 0.09(2) 0.041(19) 0.05(2)
C14 0.20(3) 0.24(3) 0.14(3) 0.10(2) 0.06(2) 0.07(2)
C15 0.19(3) 0.25(3) 0.15(3) 0.11(2) 0.07(2) 0.07(2)
C16 0.20(3) 0.23(3) 0.14(3) 0.12(2) 0.06(2) 0.07(2)
C17 0.17(2) 0.19(3) 0.12(2) 0.079(19) 0.06(2) 0.035(19)
C18 0.17(3) 0.15(2) 0.087(19) 0.053(19) 0.041(19) 0.04(2)
O19 0.18(2) 0.15(2) 0.080(19) 0.018(17) 0.033(18) 0.035(17)
N20 0.14(2) 0.15(2) 0.09(2) 0.055(17) 0.027(17) 0.027(19)
C21 0.16(2) 0.14(2) 0.09(2) 0.049(18) 0.058(19) 0.056(19)
C22 0.20(3) 0.16(3) 0.10(2) 0.06(2) 0.06(2) 0.07(2)
C23 0.18(3) 0.17(3) 0.09(2) 0.05(2) 0.08(2) 0.07(2)
C24 0.14(2) 0.13(2) 0.08(2) 0.032(18) 0.049(18) 0.042(18)
C25 0.17(3) 0.16(3) 0.10(2) 0.061(19) 0.08(2) 0.07(2)
C26 0.18(3) 0.19(3) 0.11(2) 0.07(2) 0.06(2) 0.07(2)
C27 0.10(2) 0.13(2) 0.07(2) 0.019(17) 0.035(17) 0.017(17)
C28 0.11(2) 0.14(2) 0.06(2) 0.005(18) 0.031(17) 0.026(18)
C29 0.12(2) 0.17(2) 0.07(2) 0.031(19) 0.043(18) 0.021(18)
C30 0.10(2) 0.14(2) 0.05(2) 0.022(19) 0.029(18) 0.010(18)
C31 0.10(2) 0.13(2) 0.05(2) 0.023(18) 0.017(18) 0.007(16)
C32 0.09(2) 0.11(2) 0.07(2) 0.020(17) 0.029(18) 0.002(17)
C33 0.16(2) 0.21(3) 0.12(2) 0.06(2) 0.089(19) 0.06(2)
C34 0.17(3) 0.26(3) 0.16(3) 0.08(2) 0.11(2) 0.08(2)
C35 0.17(3) 0.27(3) 0.16(3) 0.07(2) 0.10(2) 0.09(2)
C36 0.15(2) 0.25(3) 0.11(2) 0.04(2) 0.084(19) 0.06(2)
C37 0.18(3) 0.25(3) 0.13(3) 0.06(2) 0.13(2) 0.07(2)
C38 0.18(3) 0.25(3) 0.15(3) 0.07(2) 0.12(2) 0.07(2)
N39 0.13(2) 0.23(3) 0.08(2) -0.01(2) 0.046(16) 0.045(18)
C40 0.107(19) 0.23(3) 0.06(2) -0.054(19) 0.012(18) 0.024(19)
O41 0.089(18) 0.20(2) 0.047(17) -0.055(14) -0.009(14) 0.012(16)
N42 0.093(19) 0.20(2) 0.11(2) -0.076(18) 0.027(16) -0.023(17)
C43 0.11(2) 0.21(3) 0.09(2) -0.048(18) 0.036(18) 0.011(19)
C44 0.14(2) 0.25(3) 0.13(3) -0.03(2) 0.07(2) 0.03(2)
C45 0.13(3) 0.27(3) 0.16(3) -0.01(2) 0.08(2) 0.02(2)
C46 0.13(2) 0.25(3) 0.16(3) -0.03(2) 0.06(2) 0.00(2)
C47 0.10(2) 0.21(3) 0.14(3) -0.051(19) 0.046(19) -0.025(18)
C48 0.12(2) 0.18(2) 0.16(3) -0.06(2) 0.06(2) -0.014(19)
O49 0.14(2) 0.17(2) 0.17(3) -0.058(18) 0.050(19) -0.022(17)
N50 0.14(2) 0.22(3) 0.18(3) -0.09(2) 0.08(2) -0.016(19)
C51 0.17(3) 0.29(3) 0.24(3) -0.07(3) 0.08(2) 0.04(2)
C52 0.20(3) 0.33(4) 0.28(4) -0.05(3) 0.08(3) 0.07(3)
C53 0.23(3) 0.36(4) 0.31(4) -0.03(3) 0.07(3) 0.08(3)
C54 0.22(3) 0.36(4) 0.31(4) -0.04(3) 0.09(3) 0.09(3)
C55 0.20(3) 0.36(4) 0.30(4) -0.06(3) 0.10(3) 0.09(3)
C56 0.18(3) 0.35(4) 0.28(4) -0.06(3) 0.11(3) 0.08(3)
C57 0.24(4) 0.37(4) 0.32(4) -0.04(4) 0.08(3) 0.08(3)
C59 0.14(2) 0.16(2) 0.08(2) 0.046(19) 0.05(2) 0.049(17)
C60 0.17(3) 0.18(3) 0.12(2) 0.07(2) 0.07(2) 0.07(2)
C61 0.17(3) 0.18(3) 0.12(2) 0.09(2) 0.09(2) 0.07(2)
C62 0.13(2) 0.16(2) 0.10(2) 0.08(2) 0.07(2) 0.041(17)
C63 0.13(3) 0.17(3) 0.11(2) 0.09(2) 0.06(2) 0.068(19)
C64 0.15(3) 0.18(3) 0.11(2) 0.08(2) 0.05(2) 0.061(19)
N65 0.11(2) 0.13(2) 0.09(2) 0.065(17) 0.020(18) 0.031(16)
C66 0.10(2) 0.144(19) 0.11(2) 0.060(17) 0.011(18) 0.013(16)
O67 0.101(19) 0.135(18) 0.10(2) 0.058(15) 0.021(14) -0.010(14)
N68 0.14(2) 0.161(19) 0.15(2) 0.083(19) -0.004(17) 0.030(16)
C69 0.12(2) 0.16(2) 0.13(2) 0.081(18) 0.012(16) 0.043(17)
C70 0.13(3) 0.17(3) 0.17(3) 0.09(2) 0.03(2) 0.06(2)
C71 0.14(3) 0.18(3) 0.21(3) 0.11(2) 0.04(2) 0.07(2)
C72 0.16(3) 0.18(3) 0.22(3) 0.10(2) 0.01(2) 0.07(2)
C73 0.13(2) 0.17(2) 0.20(2) 0.09(2) 0.015(18) 0.045(18)
C74 0.14(3) 0.17(2) 0.24(3) 0.10(2) -0.01(2) 0.041(19)
O75 0.14(2) 0.15(2) 0.24(3) 0.10(2) -0.008(19) 0.014(17)
N76 0.18(3) 0.21(3) 0.30(3) 0.11(2) -0.02(2) 0.06(2)
C77 0.25(3) 0.23(3) 0.34(4) 0.15(3) -0.04(3) 0.04(3)
C78 0.28(4) 0.25(4) 0.38(4) 0.15(3) -0.02(3) 0.02(3)
C79 0.31(4) 0.27(4) 0.37(4) 0.16(3) -0.01(3) 0.01(3)
C80 0.34(4) 0.29(4) 0.36(4) 0.16(3) -0.01(3) 0.00(3)
C81 0.34(4) 0.28(4) 0.35(4) 0.18(3) -0.02(3) 0.00(3)
C82 0.31(4) 0.27(4) 0.35(4) 0.17(3) -0.03(3) 0.01(3)
C83 0.36(4) 0.31(4) 0.36(4) 0.15(3) -0.01(4) -0.01(3)
CL1_1 0.49(5) 0.43(4) 0.36(4) 0.05(3) 0.05(4) 0.03(4)
O2_1 0.56(7) 0.49(6) 0.38(6) 0.08(5) 0.00(5) 0.05(6)
O3_1 0.47(6) 0.45(6) 0.31(5) 0.07(5) 0.09(5) 0.07(6)
O4_1 0.54(7) 0.48(6) 0.48(7) 0.06(5) 0.04(6) 0.02(6)
O5_1 0.44(6) 0.48(6) 0.44(6) 0.09(5) 0.07(5) 0.05(6)
CL6_1 0.31(3) 0.30(2) 0.37(3) -0.10(3) 0.21(3) -0.09(2)
O7_1 0.32(5) 0.37(5) 0.39(5) -0.06(5) 0.16(4) -0.04(4)
O8_1 0.34(4) 0.47(5) 0.47(6) -0.12(5) 0.22(5) -0.04(4)
O9_1 0.33(4) 0.31(5) 0.42(5) -0.11(4) 0.16(4) -0.07(4)
O10_1 0.50(6) 0.30(4) 0.49(6) -0.05(5) 0.08(5) -0.10(4)
CL11_1 0.17(2) 0.20(3) 0.17(2) 0.000 0.085(17) 0.000
O12_1 0.21(3) 0.14(3) 0.18(3) -0.04(2) 0.01(3) 0.01(2)
O13_1 0.25(4) 0.24(4) 0.21(4) 0.00(3) -0.01(3) -0.03(3)
CL14_1 1.0(2) 0.43(14) 0.42(19) 0.000 0.000 0.000
O15_1 1.0(2) 0.40(14) 0.39(18) 0.01(6) 0.03(6) 0.02(6)

loop_
_atom_type_symbol
_atom_type_description
_atom_type_scat_dispersion_real
_atom_type_scat_dispersion_imag
_atom_type_scat_source
C C 0.0038 0.0019 'International Tables Vol C Tables 4.2.6.8 and 6.1.1.4'
H H 0.0000 0.0000 'International Tables Vol C Tables 4.2.6.8 and 6.1.1.4'
N N 0.0074 0.0037 'International Tables Vol C Tables 4.2.6.8 and 6.1.1.4'
O O 0.0125 0.0068 'International Tables Vol C Tables 4.2.6.8 and 6.1.1.4'
Eu Eu -0.0793 3.9638 'International Tables Vol C Tables 4.2.6.8 and 6.1.1.4'
Cl Cl 0.1599 0.1741 'International Tables Vol C Tables 4.2.6.8 and 6.1.1.4'

loop_
_geom_angle_atom_site_label_1
_geom_angle_atom_site_label_2
_geom_angle_atom_site_label_3
_geom_angle
_geom_angle_site_symmetry_1
_geom_angle_site_symmetry_3
O41 EU1 O11 96.6(8) 14_545 8_544
O41 EU1 O67 75.3(8) 14_545 .
O11 EU1 O67 152.4(10) 8_544 .
O41 EU1 N68 136.8(9) 14_545 .
O11 EU1 N68 126.0(9) 8_544 .
O67 EU1 N68 63.3(11) . .
O41 EU1 O75 152.4(10) 14_545 .
O11 EU1 O75 72.4(11) 8_544 .
O67 EU1 O75 125.6(11) . .
N68 EU1 O75 62.6(11) . .
O41 EU1 O19 71.2(9) 14_545 8_544
O11 EU1 O19 127.4(11) 8_544 8_544
O67 EU1 O19 75.6(9) . 8_544
N68 EU1 O19 86.3(8) . 8_544
O75 EU1 O19 95.1(9) . 8_544
O41 EU1 O49 123.7(12) 14_545 14_545
O11 EU1 O49 70.1(9) 8_544 14_545
O67 EU1 O49 92.3(8) . 14_545
N68 EU1 O49 72.1(9) . 14_545
O75 EU1 O49 77.1(11) . 14_545
O19 EU1 O49 158.2(11) 8_544 14_545
O41 EU1 N12 77.4(8) 14_545 8_544
O11 EU1 N12 65.3(11) 8_544 8_544
O67 EU1 N12 135.1(9) . 8_544
N68 EU1 N12 124.2(8) . 8_544
O75 EU1 N12 75.0(9) . 8_544
O19 EU1 N12 62.1(10) 8_544 8_544
O49 EU1 N12 132.6(9) 14_545 8_544
O41 EU1 N42 62.6(11) 14_545 14_545
O11 EU1 N42 74.0(9) 8_544 14_545
O67 EU1 N42 78.9(7) . 14_545
N68 EU1 N42 117.4(8) . 14_545
O75 EU1 N42 133.2(10) . 14_545
O19 EU1 N42 131.5(10) 8_544 14_545
O49 EU1 N42 61.1(13) 14_545 14_545
N12 EU1 N42 117.9(8) 8_544 14_545
O41 EU1 C10 91.2(7) 14_545 8_544
O11 EU1 C10 19.3(10) 8_544 8_544
O67 EU1 C10 164.2(9) . 8_544
N68 EU1 C10 131.5(9) . 8_544
O75 EU1 C10 69.9(10) . 8_544
O19 EU1 C10 108.2(12) 8_544 8_544
O49 EU1 C10 88.5(10) 14_545 8_544
N12 EU1 C10 46.0(11) 8_544 8_544
N42 EU1 C10 87.7(8) 14_545 8_544
O41 EU1 C40 16.8(11) 14_545 14_545
O11 EU1 C40 89.7(8) 8_544 14_545
O67 EU1 C40 75.0(7) . 14_545
N68 EU1 C40 138.1(9) . 14_545
O75 EU1 C40 159.3(9) . 14_545
O19 EU1 C40 87.6(11) 8_544 14_545
O49 EU1 C40 106.9(13) 14_545 14_545
N12 EU1 C40 88.3(8) 8_544 14_545
N42 EU1 C40 45.8(12) 14_545 14_545
C10 EU1 C40 89.7(6) 8_544 14_545
C1 C2 C3 116(3) . .
C4 C3 C8 120.0 . .
C4 C3 C2 126(3) . .
C8 C3 C2 114(3) . .
C5 C4 C3 120.0 . .
C4 C5 C6 120.0 . .
C7 C6 C5 120.0 . .
C7 C6 N9 117(4) . .
C5 C6 N9 123(4) . .
C8 C7 C6 120.0 . .
C7 C8 C3 120.0 . .
C6 N9 C10 131(4) . .
O11 C10 C13 128(5) . .
O11 C10 N9 113(4) . .
C13 C10 N9 114(3) . .
O11 C10 EU1 41(3) . 8_544
C13 C10 EU1 87(3) . 8_544
N9 C10 EU1 145(2) . 8_544
C10 O11 EU1 119(4) . 8_544
C13 N12 C17 120.0 . .
C13 N12 EU1 119.9(18) . 8_544
C17 N12 EU1 120.1(18) . 8_544
N12 C13 C14 120.0 . .
N12 C13 C10 107(3) . .
C14 C13 C10 133(3) . .
C15 C14 C13 120.0 . .
C14 C15 C16 120.0 . .
C17 C16 C15 120.0 . .
C16 C17 N12 120.0 . .
C16 C17 C18 126(3) . .
N12 C17 C18 114(3) . .
O19 C18 N20 124(5) . .
O19 C18 C17 117(5) . .
N20 C18 C17 116(4) . .
C18 O19 EU1 127(4) . 8_544
C18 N20 C21 126(4) . .
N20 C21 C22 115(3) . .
N20 C21 C26 125(3) . .
C22 C21 C26 120.0 . .
C23 C22 C21 120.0 . .
C22 C23 C24 120.0 . .
C25 C24 C23 120.0 . .
C25 C24 C27 124(3) . .
C23 C24 C27 116(3) . .
C24 C25 C26 120.0 . .
C25 C26 C21 120.0 . .
C28 C27 C24 127(4) . .
C28 C27 C32 112(4) . .
C24 C27 C32 120(4) . .
C27 C28 C29 126(4) . .
C30 C29 C28 115(4) . .
C30 C29 C33 122(4) . .
C28 C29 C33 123(4) . .
C31 C30 C29 122(5) . .
C30 C31 C32 120(5) . .
C30 C31 C59 120(5) . .
C32 C31 C59 119(5) . .
C31 C32 C27 123(4) . .
C34 C33 C38 120.0 . .
C34 C33 C29 120(3) . .
C38 C33 C29 120(3) . .
C33 C34 C35 120.0 . .
C36 C35 C34 120.0 . .
N39 C36 C35 123(3) . .
N39 C36 C37 117(3) . .
C35 C36 C37 120.0 . .
C38 C37 C36 120.0 . .
C37 C38 C33 120.0 . .
C40 N39 C36 128(4) . .
O41 C40 N39 120(5) . .
O41 C40 C43 118(5) . .
N39 C40 C43 117(4) . .
O41 C40 EU1 35(3) . 14_545
N39 C40 EU1 150(3) . 14_545
C43 C40 EU1 83(3) . 14_545
C40 O41 EU1 128(4) . 14_545
C43 N42 C47 120.0 . .
C43 N42 EU1 118(2) . 14_545
C47 N42 EU1 122(2) . 14_545
C44 C43 N42 120.0 . .
C44 C43 C40 127(3) . .
N42 C43 C40 113(3) . .
C45 C44 C43 120.0 . .
C44 C45 C46 120.0 . .
C47 C46 C45 120.0 . .
C46 C47 N42 120.0 . .
C46 C47 C48 126(3) . .
N42 C47 C48 114(3) . .
N50 C48 O49 130(6) . .
N50 C48 C47 117(5) . .
O49 C48 C47 109(5) . .
C48 O49 EU1 134(4) . 14_545
C48 N50 C51 126(6) . .
C52 C51 C56 120.0 . .
C52 C51 N50 123(5) . .
C56 C51 N50 117(5) . .
C53 C52 C51 120.0 . .
C52 C53 C54 120.0 . .
C55 C54 C53 120.00(5) . .
C55 C54 C57 123(4) . .
C53 C54 C57 117(4) . .
C54 C55 C56 120.0 . .
C55 C56 C51 120.0 . .
C58 C57 C54 115(4) . .
C64 C59 C60 106(5) . .
C64 C59 C31 130(5) . .
C60 C59 C31 123(5) . .
C61 C60 C59 127(5) . .
C60 C61 C62 120(5) . .
C63 C62 C61 118(5) . .
C63 C62 N65 119(5) . .
C61 C62 N65 123(5) . .
C62 C63 C64 115(5) . .
C59 C64 C63 133(5) . .
C66 N65 C62 125(4) . .
O67 C66 N65 124(4) . .
O67 C66 C69 112(4) . .
N65 C66 C69 116(3) . .
C66 O67 EU1 130(3) . .
C69 N68 C73 120.0 . .
C69 N68 EU1 119.7(19) . .
C73 N68 EU1 120.0(19) . .
N68 C69 C70 120.0 . .
N68 C69 C66 114(3) . .
C70 C69 C66 126(3) . .
C71 C70 C69 120.0 . .
C72 C71 C70 120.0 . .
C71 C72 C73 120.0 . .
C74 C73 C72 126(4) . .
C74 C73 N68 114(4) . .
C72 C73 N68 120.0 . .
O75 C74 N76 118(6) . .
O75 C74 C73 120(6) . .
N76 C74 C73 119(4) . .
C74 O75 EU1 123(4) . .
C74 N76 C77 120(4) . .
C78 C77 C82 120.0 . .
C78 C77 N76 120(2) . .
C82 C77 N76 120(2) . .
C79 C78 C77 120.0 . .
C78 C79 C80 120.0 . .
C81 C80 C79 120.0 . .
C81 C80 C83 125(4) . .
C79 C80 C83 115(4) . .
C82 C81 C80 120.0 . .
C81 C82 C77 120.0 . .
C84 C83 C80 117(4) . .
O2_1 CL1_1 O3_1 109.3(12) . .
O2_1 CL1_1 O5_1 109.9(12) . .
O3_1 CL1_1 O5_1 109.2(12) . .
O2_1 CL1_1 O4_1 109.9(12) . .
O3_1 CL1_1 O4_1 109.5(12) . .
O5_1 CL1_1 O4_1 109.2(12) . .
O9_1 CL6_1 O7_1 115(2) . .
O9_1 CL6_1 O8_1 112(2) . .
O7_1 CL6_1 O8_1 108(2) . .
O9_1 CL6_1 O10_1 107(2) . .
O7_1 CL6_1 O10_1 108(2) . .
O8_1 CL6_1 O10_1 106(2) . .
O12_1 CL11_1 O12_1 114(3) 11_454 .
O12_1 CL11_1 O13_1 104.5(16) 11_454 11_454
O12_1 CL11_1 O13_1 107.0(18) . 11_454
O12_1 CL11_1 O13_1 107.0(18) 11_454 .
O12_1 CL11_1 O13_1 104.5(16) . .
O13_1 CL11_1 O13_1 121(3) 11_454 .
O15_1 CL14_1 O15_1 129(9) 14_545 8_544
O15_1 CL14_1 O15_1 108(10) 14_545 11_554
O15_1 CL14_1 O15_1 93(9) 8_544 11_554
O15_1 CL14_1 O15_1 93(9) 14_545 .
O15_1 CL14_1 O15_1 108(10) 8_544 .
O15_1 CL14_1 O15_1 129(9) 11_554 .

loop_
_geom_bond_atom_site_label_1
_geom_bond_atom_site_label_2
_geom_bond_distance
_geom_bond_site_symmetry_2
EU1 O41 2.38(3) 14_545
EU1 O11 2.40(3) 8_544
EU1 O67 2.42(3) .
EU1 N68 2.45(2) .
EU1 O75 2.45(3) .
EU1 O19 2.45(3) 8_544
EU1 O49 2.47(3) 14_545
EU1 N12 2.50(2) 8_544
EU1 N42 2.50(3) 14_545
EU1 C10 3.16(5) 8_544
EU1 C40 3.26(5) 14_545
C1 C2 1.40(2) .
C2 C3 1.52(2) .
C3 C4 1.3900 .
C3 C8 1.3900 .
C4 C5 1.3900 .
C5 C6 1.3900 .
C6 C7 1.3900 .
C6 N9 1.40(4) .
C7 C8 1.3900 .
N9 C10 1.48(5) .
C10 O11 1.20(2) .
C10 C13 1.47(5) .
C10 EU1 3.16(5) 8_544
O11 EU1 2.40(3) 8_544
N12 C13 1.3900 .
N12 C17 1.3900 .
N12 EU1 2.50(2) 8_544
C13 C14 1.3900 .
C14 C15 1.3900 .
C15 C16 1.3900 .
C16 C17 1.3900 .
C17 C18 1.43(5) .
C18 O19 1.22(2) .
C18 N20 1.28(5) .
O19 EU1 2.45(3) 8_544
N20 C21 1.38(3) .
C21 C22 1.3900 .
C21 C26 1.3900 .
C22 C23 1.3900 .
C23 C24 1.3900 .
C24 C25 1.3900 .
C24 C27 1.46(4) .
C25 C26 1.3900 .
C27 C28 1.40(4) .
C27 C32 1.47(5) .
C28 C29 1.43(5) .
C29 C30 1.41(5) .
C29 C33 1.49(5) .
C30 C31 1.34(4) .
C31 C32 1.35(4) .
C31 C59 1.40(5) .
C33 C34 1.3900 .
C33 C38 1.3900 .
C34 C35 1.3900 .
C35 C36 1.3900 .
C36 N39 1.38(4) .
C36 C37 1.3900 .
C37 C38 1.3900 .
N39 C40 1.30(5) .
C40 O41 1.20(2) .
C40 C43 1.42(5) .
C40 EU1 3.26(5) 14_545
O41 EU1 2.38(3) 14_545
N42 C43 1.3900 .
N42 C47 1.3900 .
N42 EU1 2.50(3) 14_545
C43 C44 1.3900 .
C44 C45 1.3900 .
C45 C46 1.3900 .
C46 C47 1.3900 .
C47 C48 1.58(6) .
C48 N50 1.18(5) .
C48 O49 1.21(2) .
O49 EU1 2.47(3) 14_545
N50 C51 1.40(5) .
C51 C52 1.3900 .
C51 C56 1.3900 .
C52 C53 1.3900 .
C53 C54 1.3900 .
C54 C55 1.3900 .
C54 C57 1.52(2) .
C55 C56 1.3900 .
C57 C58 1.41(2) .
C59 C64 1.28(5) .
C59 C60 1.38(5) .
C60 C61 1.32(5) .
C61 C62 1.34(5) .
C62 C63 1.33(5) .
C62 N65 1.46(5) .
C63 C64 1.36(5) .
N65 C66 1.28(4) .
C66 O67 1.20(2) .
C66 C69 1.53(5) .
N68 C69 1.3900 .
N68 C73 1.3900 .
C69 C70 1.3900 .
C70 C71 1.3900 .
C71 C72 1.3900 .
C72 C73 1.3900 .
C73 C74 1.36(6) .
C74 O75 1.23(2) .
C74 N76 1.25(5) .
N76 C77 1.67(5) .
C77 C78 1.3900 .
C77 C82 1.3900 .
C78 C79 1.3900 .
C79 C80 1.3900 .
C80 C81 1.3900 .
C80 C83 1.52(2) .
C81 C82 1.3900 .
C83 C84 1.42(2) .
CL1_1 O2_1 1.65(2) .
CL1_1 O3_1 1.65(2) .
CL1_1 O5_1 1.66(2) .
CL1_1 O4_1 1.66(2) .
CL6_1 O9_1 1.63(2) .
CL6_1 O7_1 1.64(2) .
CL6_1 O8_1 1.66(2) .
CL6_1 O10_1 1.69(2) .
CL11_1 O12_1 1.63(2) 11_454
CL11_1 O12_1 1.63(2) .
CL11_1 O13_1 1.68(2) 11_454
CL11_1 O13_1 1.68(2) .
CL14_1 O15_1 1.65(3) 14_545
CL14_1 O15_1 1.65(2) 8_544
CL14_1 O15_1 1.65(2) 11_554
CL14_1 O15_1 1.65(2) .
